data_2101439
loop_
_publ_author_name
'Desgranges, L.'
'Calvarin, G.'
'Chevrier, G.'

_publ_section_title
;
 Interlayer interactions in <i>M</i>(OH)~2~: a neutron diffraction
 study of Mg(OH)~2~
;
_journal_issue 1
_journal_name_full 'Acta Crystallographica Section B'
_journal_page_first 82
_journal_page_last 86
_journal_paper_doi 10.1107/S0108768195008275
_journal_volume 52
_journal_year 1996
_chemical_formula_sum 'H2 Mg O2'
_chemical_formula_weight 58.3
_symmetry_cell_setting trigonal
_symmetry_space_group_name_Hall '-P 3 2"'
_symmetry_space_group_name_H-M 'P -3 m 1'
_atom_type_scat_source 'Delapalme (1985)'
_cell_angle_alpha 90.0
_cell_angle_beta 90.0
_cell_angle_gamma 120.0
_cell_formula_units_Z 1
_cell_length_a 3.1450(10)
_cell_length_b 3.1450(10)
_cell_length_c 4.740(2)
_cell_measurement_reflns_used 20
_cell_measurement_temperature 70
_cell_measurement_theta_max 30
_cell_measurement_theta_min 12
_cell_volume 40.60(3)
_diffrn_measurement_device 'P110 Canal 5C2'
_diffrn_measurement_method \w-2\q
_diffrn_radiation_probe neutron
_diffrn_radiation_type neutron
_diffrn_radiation_wavelength 0.8330(5)
_diffrn_reflns_av_R_equivalents 0.046
_diffrn_reflns_limit_h_max 4
_diffrn_reflns_limit_h_min 0
_diffrn_reflns_limit_k_max 4
_diffrn_reflns_limit_k_min 0
_diffrn_reflns_limit_l_max 7
_diffrn_reflns_limit_l_min 0
_diffrn_reflns_number 202
_diffrn_reflns_theta_max 36.61
_diffrn_standards_decay_% 1
_diffrn_standards_interval_time 120
_diffrn_standards_number 2
_exptl_absorpt_coefficient_mu 0.178
_exptl_absorpt_correction_T_max 0.8979
_exptl_absorpt_correction_T_min 0.5414
_exptl_absorpt_correction_type empirical
_exptl_crystal_colour colorless
_exptl_crystal_density_diffrn 2.39
_exptl_crystal_description platelet
_exptl_crystal_size_max 5.6
_exptl_crystal_size_mid 5.4
_exptl_crystal_size_min 0.6
_refine_diff_density_max 0.447
_refine_diff_density_min -0.423
_refine_ls_extinction_method none
_refine_ls_goodness_of_fit_all 2.54
_refine_ls_hydrogen_treatment 'see text'
_refine_ls_number_parameters 12
_refine_ls_number_reflns 81
_refine_ls_R_factor_obs 0.0184
_refine_ls_shift/esd_max 0.0
_refine_ls_structure_factor_coef F
_refine_ls_weighting_details 'w = 1/\s^2^(F)'
_refine_ls_weighting_scheme calc
_refine_ls_wR_factor_obs 0.0182
_reflns_number_observed 57
_reflns_number_total 81
_reflns_observed_criterion F^2^>2.5\s(F^2^)
_cod_data_source_file du0401.cif
_cod_data_source_block du0401b
_cod_depositor_comments
;
The following automatic conversions were performed:

'_refine_ls_weighting_scheme' value 'w = 1/\s^2^(F)' was changed to
'calc'. New tag '_refine_ls_weighting_details' was created. The value
of the new tag was set to 'w = 1/\s^2^(F)'.

Automatic conversion script
Id: cif_fix_values 3143 2015-03-26 13:38:13Z robertas 
;
_cod_original_cell_volume 40.602
_cod_original_formula_sum 'H2 Mg1 O2'
_cod_database_code 2101439

loop_
_atom_site_label
_atom_site_fract_x
_atom_site_fract_y
_atom_site_fract_z
Mg .0 .0 .0
O .3333 .6667 -.2194(2)
H .3569(9) .6431(9) -.4195(6)
